data_7161085
loop_
_publ_author_name
'Cui, Yan-Zhao'
'Li, He'
'Liu, Huiyi'
'Yuan, Hao-Qi'
'Zhou, Hao-Tian'
'Wang, Xiao-Sai'
'Wang, Yan-Bo'

_publ_section_title
;
 Pyridine-boryl radical-mediated reductive homocoupling of
 <i>para</i>-quinone methides.
;
_journal_issue 15
_journal_name_full 'Organic &amp; biomolecular chemistry'
_journal_page_first 3295
_journal_page_last 3300
_journal_paper_doi 10.1039/d6ob00078a
_journal_volume 24
_journal_year 2026
_chemical_formula_moiety 'C44 H56 O2'
_chemical_formula_sum 'C44 H56 O2'
_chemical_formula_weight 616.88
_chemical_name_systematic cyz-464
_space_group_crystal_system triclinic
_space_group_IT_number 2
_space_group_name_Hall '-P 1'
_space_group_name_H-M_alt 'P -1'
_atom_sites_solution_hydrogens geom
_atom_sites_solution_primary dual
_audit_creation_date 2025-08-27
_audit_creation_method
;
Olex2 1.2
(compiled 2018.05.29 svn.r3508 for OlexSys, GUI svn.r5506)
;
_audit_update_record
;
2026-01-13 deposited with the CCDC.	2026-03-20 downloaded from the CCDC.
;
_cell_angle_alpha 70.076(3)
_cell_angle_beta 89.930(3)
_cell_angle_gamma 75.343(3)
_cell_formula_units_Z 2
_cell_length_a 11.5516(11)
_cell_length_b 11.6796(12)
_cell_length_c 15.6122(15)
_cell_measurement_reflns_used 9894
_cell_measurement_temperature 305
_cell_measurement_theta_max 25.081
_cell_measurement_theta_min 2.386
_cell_volume 1907.5(3)
_computing_cell_refinement 'SAINT V8.38A (?, 2016)'
_computing_data_reduction 'SAINT V8.38A (?, 2016)'
_computing_molecular_graphics 'Olex2 (Dolomanov et al., 2009)'
_computing_publication_material 'Olex2 (Dolomanov et al., 2009)'
_computing_structure_refinement 'ShelXL (Sheldrick, 2015)'
_computing_structure_solution 'ShelXT (Sheldrick, 2015)'
_diffrn_ambient_temperature 305.0
_diffrn_measured_fraction_theta_full 0.989
_diffrn_measured_fraction_theta_max 0.989
_diffrn_measurement_device_type 'Bruker D8 VENTURE PHOTON II'
_diffrn_measurement_method 'phi and omega scans'
_diffrn_radiation_type MoK\a
_diffrn_radiation_wavelength 0.71073
_diffrn_reflns_av_R_equivalents 0.0959
_diffrn_reflns_av_unetI/netI 0.0500
_diffrn_reflns_Laue_measured_fraction_full 0.989
_diffrn_reflns_Laue_measured_fraction_max 0.989
_diffrn_reflns_limit_h_max 13
_diffrn_reflns_limit_h_min -13
_diffrn_reflns_limit_k_max 13
_diffrn_reflns_limit_k_min -13
_diffrn_reflns_limit_l_max 18
_diffrn_reflns_limit_l_min -18
_diffrn_reflns_number 54562
_diffrn_reflns_point_group_measured_fraction_full 0.989
_diffrn_reflns_point_group_measured_fraction_max 0.989
_diffrn_reflns_theta_full 25.207
_diffrn_reflns_theta_max 25.207
_diffrn_reflns_theta_min 1.925
_exptl_absorpt_coefficient_mu 0.064
_exptl_absorpt_correction_T_max 0.0912
_exptl_absorpt_correction_T_min 0.0528
_exptl_absorpt_correction_type multi-scan
_exptl_absorpt_process_details
;
SADABS-2016/2 (Bruker,2016/2) was used for absorption correction.
wR2(int) was 0.1486 before and 0.0839 after correction.
The Ratio of minimum to maximum transmission is 0.5789.
The \l/2 correction factor is Not present.
;
_exptl_crystal_colour 'clear light colourless'
_exptl_crystal_colour_lustre clear
_exptl_crystal_colour_modifier light
_exptl_crystal_colour_primary colourless
_exptl_crystal_density_diffrn 1.074
_exptl_crystal_description block
_exptl_crystal_F_000 672
_exptl_crystal_size_max 0.16
_exptl_crystal_size_mid 0.14
_exptl_crystal_size_min 0.13
_refine_diff_density_max 0.213
_refine_diff_density_min -0.226
_refine_diff_density_rms 0.044
_refine_ls_extinction_method none
_refine_ls_goodness_of_fit_ref 1.035
_refine_ls_hydrogen_treatment constr
_refine_ls_matrix_type full
_refine_ls_number_parameters 429
_refine_ls_number_reflns 6790
_refine_ls_number_restraints 0
_refine_ls_restrained_S_all 1.035
_refine_ls_R_factor_all 0.0729
_refine_ls_R_factor_gt 0.0486
_refine_ls_shift/su_max 0.000
_refine_ls_shift/su_mean 0.000
_refine_ls_structure_factor_coef Fsqd
_refine_ls_weighting_details 'w=1/[\s^2^(Fo^2^)+(0.0517P)^2^+0.6459P] where P=(Fo^2^+2Fc^2^)/3'
_refine_ls_weighting_scheme calc
_refine_ls_wR_factor_gt 0.1127
_refine_ls_wR_factor_ref 0.1277
_reflns_Friedel_coverage 0.000
_reflns_number_gt 4991
_reflns_number_total 6790
_reflns_threshold_expression 'I > 2\s(I)'
_cod_data_source_file d6ob00078a2.cif
_cod_data_source_block m17711_0m
_cod_depositor_comments 'Adding full bibliography for 7161083--7161088.cif.'
_cod_database_code 7161085
_shelx_shelxl_version_number 2018/3
_shelx_space_group_comment
;
The symmetry employed for this shelxl refinement is uniquely defined
by the following loop, which should always be used as a source of
symmetry information in preference to the above space-group names.
They are only intended as comments.
;
_shelx_estimated_absorpt_t_max 0.992
_shelx_estimated_absorpt_t_min 0.990
_olex2_refinement_description
;
1. Fixed Uiso
 At 1.2 times of:
  All C(H) groups
 At 1.5 times of:
  All C(H,H,H) groups
2.a Aromatic/amide H refined with riding coordinates:
 C004(H004), C008(H008), C009(H009), C00G(H00G), C00I(H00I), C00P(H00P),
 C00R(H00R), C00U(H00U), C00V(H00V), C00W(H00W), C00X(H00X), C00Z(H00Z),
 C012(H012), C014(H014)
2.b Idealised Me refined as rotating group:
 C00O(H00A,H00B,H00C), C00Q(H00D,H00E,H00F), C00S(H00H,H00J,H00K), C00T(H00L,
 H00M,H00N), C00Y(H00O,H00Q,H00S), C010(H01A,H01B,H01C), C011(H01D,H01E,H01F),
 C013(H01G,H01H,H01I), C015(H01J,H01K,H01L), C016(H01M,H01N,H01O), C017(H01P,
 H01Q,H01R), C018(H01S,H01T,H01U), C019(H01V,H01W,H01X), C01A(H01Y,H,HA)
;
_olex2_submission_special_instructions 'No special instructions were received'

loop_
_space_group_symop_operation_xyz
'x, y, z'
'-x, -y, -z'

loop_
_atom_site_label
_atom_site_type_symbol
_atom_site_fract_x
_atom_site_fract_y
_atom_site_fract_z
_atom_site_U_iso_or_equiv
_atom_site_adp_type
_atom_site_occupancy
_atom_site_site_symmetry_order
_atom_site_calc_flag
_atom_site_refinement_flags_posn
_atom_site_refinement_flags_adp
_atom_site_refinement_flags_occupancy
_atom_site_disorder_assembly
_atom_site_disorder_group
O001 O 0.75531(11) 0.85452(11) 0.57686(8) 0.0307(3) Uani 1 1 d . . . . .
O002 O 0.87765(11) 0.13761(11) 0.92219(9) 0.0317(3) Uani 1 1 d . . . . .
C003 C 0.50048(15) 0.65407(16) 0.66670(12) 0.0264(4) Uani 1 1 d . . . . .
C004 C 0.57174(15) 0.67383(16) 0.72865(12) 0.0270(4) Uani 1 1 d . . . . .
H004 H 0.558322 0.645403 0.790159 0.032 Uiso 1 1 calc R . . . .
C005 C 0.67518(15) 0.78194(16) 0.60905(12) 0.0267(4) Uani 1 1 d . . . . .
C006 C 0.55027(15) 0.39918(16) 0.80702(12) 0.0269(4) Uani 1 1 d . . . . .
C007 C 0.32890(15) 0.42093(16) 0.81461(12) 0.0271(4) Uani 1 1 d . . . . .
C008 C 0.58247(15) 0.35565(16) 0.90110(12) 0.0269(4) Uani 1 1 d . . . . .
H008 H 0.526972 0.381354 0.938576 0.032 Uiso 1 1 calc R . . . .
C009 C 0.52236(15) 0.69505(16) 0.57469(12) 0.0276(4) Uani 1 1 d . . . . .
H009 H 0.476014 0.680747 0.532708 0.033 Uiso 1 1 calc R . . . .
C00A C 0.42523(15) 0.47685(16) 0.76874(12) 0.0260(4) Uani 1 1 d . . . . .
C00B C 0.77414(15) 0.23508(16) 0.88183(12) 0.0268(4) Uani 1 1 d . . . . .
C00C C 0.40387(15) 0.58962(16) 0.69834(12) 0.0261(4) Uani 1 1 d . . . . .
C00D C 0.69451(15) 0.27528(16) 0.94060(12) 0.0274(4) Uani 1 1 d . . . . .
C00E C 0.75191(15) 0.28826(16) 0.78601(12) 0.0272(4) Uani 1 1 d . . . . .
C00F C 0.28155(15) 0.66042(17) 0.65123(12) 0.0281(4) Uani 1 1 d . . . . .
C00G C 0.22322(16) 0.49381(18) 0.83308(12) 0.0314(4) Uani 1 1 d . . . . .
H00G H 0.210298 0.580978 0.814540 0.038 Uiso 1 1 calc R . . . .
C00H C 0.66265(15) 0.73430(16) 0.70319(12) 0.0275(4) Uani 1 1 d . . . . .
C00I C 0.63644(15) 0.36735(16) 0.75165(12) 0.0281(4) Uani 1 1 d . . . . .
H00I H 0.616901 0.399925 0.688656 0.034 Uiso 1 1 calc R . . . .
C00J C 0.61090(15) 0.75643(16) 0.54364(12) 0.0275(4) Uani 1 1 d . . . . .
C00K C 0.72987(16) 0.23751(17) 1.04389(12) 0.0309(4) Uani 1 1 d . . . . .
C00L C 0.84227(16) 0.27168(18) 0.71555(13) 0.0321(4) Uani 1 1 d . . . . .
C00M C 0.64349(16) 0.78484(18) 0.44368(12) 0.0324(4) Uani 1 1 d . . . . .
C00N C 0.74112(17) 0.73814(18) 0.78233(13) 0.0333(4) Uani 1 1 d . . . . .
C00O C 0.84758(17) 0.27055(19) 1.05726(13) 0.0365(5) Uani 1 1 d . . . . .
H00A H 0.909424 0.227944 1.028999 0.055 Uiso 1 1 calc GR . . . .
H00B H 0.871130 0.244108 1.121474 0.055 Uiso 1 1 calc GR . . . .
H00C H 0.835704 0.360239 1.029651 0.055 Uiso 1 1 calc GR . . . .
C00P C 0.21004(17) 0.6019(2) 0.61792(13) 0.0353(4) Uani 1 1 d . . . . .
H00P H 0.240443 0.518166 0.622246 0.042 Uiso 1 1 calc R . . . .
C00Q C 0.77351(17) 0.7099(2) 0.44474(14) 0.0384(5) Uani 1 1 d . . . . .
H00D H 0.826360 0.736420 0.476833 0.058 Uiso 1 1 calc GR . . . .
H00E H 0.794275 0.725087 0.383036 0.058 Uiso 1 1 calc GR . . . .
H00F H 0.781358 0.621334 0.475009 0.058 Uiso 1 1 calc GR . . . .
C00R C 0.34572(18) 0.29017(17) 0.84487(13) 0.0347(4) Uani 1 1 d . . . . .
H00R H 0.416359 0.238717 0.835041 0.042 Uiso 1 1 calc R . . . .
C00S C 0.63383(17) 0.31072(19) 1.08771(13) 0.0379(5) Uani 1 1 d . . . . .
H00H H 0.622057 0.399845 1.056699 0.057 Uiso 1 1 calc GR . . . .
H00J H 0.659589 0.288668 1.151071 0.057 Uiso 1 1 calc GR . . . .
H00K H 0.559660 0.289512 1.082834 0.057 Uiso 1 1 calc GR . . . .
C00T C 0.70944(19) 0.98240(18) 0.57269(14) 0.0397(5) Uani 1 1 d . . . . .
H00L H 0.640175 1.023350 0.528871 0.060 Uiso 1 1 calc GR . . . .
H00M H 0.770167 1.026582 0.554560 0.060 Uiso 1 1 calc GR . . . .
H00N H 0.687223 0.983033 0.631829 0.060 Uiso 1 1 calc GR . . . .
C00U C 0.23511(17) 0.78658(18) 0.64121(13) 0.0358(5) Uani 1 1 d . . . . .
H00U H 0.282532 0.828106 0.660810 0.043 Uiso 1 1 calc R . . . .
C00V C 0.13696(17) 0.43893(19) 0.87855(13) 0.0369(5) Uani 1 1 d . . . . .
H00V H 0.067185 0.489257 0.890529 0.044 Uiso 1 1 calc R . . . .
C00W C 0.09464(17) 0.6672(2) 0.57863(14) 0.0428(5) Uani 1 1 d . . . . .
H00W H 0.047608 0.627041 0.557114 0.051 Uiso 1 1 calc R . . . .
C00X C 0.04860(18) 0.7917(2) 0.57105(14) 0.0461(6) Uani 1 1 d . . . . .
H00X H -0.029467 0.835077 0.544967 0.055 Uiso 1 1 calc R . . . .
C00Y C 0.86548(19) 0.01844(17) 0.92203(15) 0.0415(5) Uani 1 1 d . . . . .
H00O H 0.868055 0.017360 0.860840 0.062 Uiso 1 1 calc GR . . . .
H00Q H 0.790138 0.006793 0.944064 0.062 Uiso 1 1 calc GR . . . .
H00S H 0.930102 -0.048558 0.961073 0.062 Uiso 1 1 calc GR . . . .
C00Z C 0.15412(19) 0.3105(2) 0.90600(14) 0.0434(5) Uani 1 1 d . . . . .
H00Z H 0.095667 0.273737 0.935668 0.052 Uiso 1 1 calc R . . . .
C010 C 0.56354(19) 0.7427(2) 0.38926(14) 0.0445(5) Uani 1 1 d . . . . .
H01A H 0.571991 0.653758 0.418397 0.067 Uiso 1 1 calc GR . . . .
H01B H 0.587170 0.759192 0.328179 0.067 Uiso 1 1 calc GR . . . .
H01C H 0.481247 0.788545 0.387001 0.067 Uiso 1 1 calc GR . . . .
C011 C 0.63174(19) 0.92587(19) 0.39086(14) 0.0424(5) Uani 1 1 d . . . . .
H01D H 0.554278 0.975349 0.397210 0.064 Uiso 1 1 calc GR . . . .
H01E H 0.640239 0.938982 0.327300 0.064 Uiso 1 1 calc GR . . . .
H01F H 0.693376 0.951171 0.415152 0.064 Uiso 1 1 calc GR . . . .
C012 C 0.11856(18) 0.8514(2) 0.60223(14) 0.0452(5) Uani 1 1 d . . . . .
H012 H 0.087714 0.935381 0.597179 0.054 Uiso 1 1 calc R . . . .
C013 C 0.7444(2) 0.09642(18) 1.09602(14) 0.0430(5) Uani 1 1 d . . . . .
H01G H 0.673341 0.074594 1.082939 0.065 Uiso 1 1 calc GR . . . .
H01H H 0.756235 0.078981 1.160548 0.065 Uiso 1 1 calc GR . . . .
H01I H 0.812612 0.047370 1.077195 0.065 Uiso 1 1 calc GR . . . .
C014 C 0.2585(2) 0.2364(2) 0.88925(15) 0.0453(5) Uani 1 1 d . . . . .
H014 H 0.270503 0.149383 0.908003 0.054 Uiso 1 1 calc R . . . .
C015 C 0.86278(18) 0.7645(2) 0.75765(14) 0.0446(5) Uani 1 1 d . . . . .
H01J H 0.904826 0.707381 0.728885 0.067 Uiso 1 1 calc GR . . . .
H01K H 0.909673 0.752467 0.812273 0.067 Uiso 1 1 calc GR . . . .
H01L H 0.849951 0.849967 0.716364 0.067 Uiso 1 1 calc GR . . . .
C016 C 0.7712(2) 0.6072(2) 0.85900(14) 0.0462(5) Uani 1 1 d . . . . .
H01M H 0.698474 0.590354 0.883470 0.069 Uiso 1 1 calc GR . . . .
H01N H 0.824221 0.606090 0.906737 0.069 Uiso 1 1 calc GR . . . .
H01O H 0.809597 0.543510 0.834543 0.069 Uiso 1 1 calc GR . . . .
C017 C 0.6702(2) 0.8361(2) 0.82187(15) 0.0471(5) Uani 1 1 d . . . . .
H01P H 0.656643 0.919385 0.776886 0.071 Uiso 1 1 calc GR . . . .
H01Q H 0.715334 0.830707 0.875351 0.071 Uiso 1 1 calc GR . . . .
H01R H 0.594403 0.819309 0.838034 0.071 Uiso 1 1 calc GR . . . .
C018 C 0.8052(2) 0.1961(2) 0.66228(16) 0.0494(6) Uani 1 1 d . . . . .
H01S H 0.804831 0.113896 0.703917 0.074 Uiso 1 1 calc GR . . . .
H01T H 0.861350 0.187357 0.618031 0.074 Uiso 1 1 calc GR . . . .
H01U H 0.726257 0.239756 0.631496 0.074 Uiso 1 1 calc GR . . . .
C019 C 0.97392(18) 0.2092(2) 0.75373(16) 0.0519(6) Uani 1 1 d . . . . .
H01V H 0.997295 0.252256 0.790505 0.078 Uiso 1 1 calc GR . . . .
H01W H 1.023710 0.213942 0.704031 0.078 Uiso 1 1 calc GR . . . .
H01X H 0.983295 0.122168 0.790591 0.078 Uiso 1 1 calc GR . . . .
C01A C 0.8396(2) 0.4040(2) 0.64804(16) 0.0548(6) Uani 1 1 d . . . . .
H01Y H 0.760801 0.444552 0.616306 0.082 Uiso 1 1 calc GR . . . .
H H 0.897351 0.396429 0.604640 0.082 Uiso 1 1 calc GR . . . .
HA H 0.859041 0.453658 0.681037 0.082 Uiso 1 1 calc GR . . . .

loop_
_atom_site_aniso_label
_atom_site_aniso_U_11
_atom_site_aniso_U_22
_atom_site_aniso_U_33
_atom_site_aniso_U_23
_atom_site_aniso_U_13
_atom_site_aniso_U_12
O001 0.0288(7) 0.0323(7) 0.0331(7) -0.0094(6) 0.0053(5) -0.0145(5)
O002 0.0279(7) 0.0294(7) 0.0347(7) -0.0122(6) -0.0032(6) -0.0009(5)
C003 0.0227(9) 0.0270(9) 0.0274(9) -0.0075(7) 0.0011(7) -0.0059(7)
C004 0.0249(9) 0.0299(10) 0.0247(9) -0.0080(7) 0.0035(7) -0.0070(7)
C005 0.0207(9) 0.0288(9) 0.0317(10) -0.0108(8) 0.0050(7) -0.0085(7)
C006 0.0267(9) 0.0258(9) 0.0282(9) -0.0084(7) 0.0017(8) -0.0086(7)
C007 0.0275(9) 0.0311(10) 0.0236(9) -0.0087(8) 0.0001(7) -0.0109(8)
C008 0.0262(9) 0.0293(9) 0.0265(9) -0.0108(8) 0.0061(7) -0.0084(7)
C009 0.0240(9) 0.0316(10) 0.0268(9) -0.0095(8) -0.0013(7) -0.0078(7)
C00A 0.0254(9) 0.0295(9) 0.0250(9) -0.0112(8) 0.0011(7) -0.0087(7)
C00B 0.0218(9) 0.0245(9) 0.0335(10) -0.0111(8) -0.0014(7) -0.0037(7)
C00C 0.0234(9) 0.0294(9) 0.0262(9) -0.0100(8) 0.0023(7) -0.0081(7)
C00D 0.0280(9) 0.0257(9) 0.0283(9) -0.0086(7) 0.0013(8) -0.0083(7)
C00E 0.0267(9) 0.0271(9) 0.0293(10) -0.0117(8) 0.0017(8) -0.0075(7)
C00F 0.0254(9) 0.0330(10) 0.0224(9) -0.0046(8) 0.0032(7) -0.0093(8)
C00G 0.0302(10) 0.0349(10) 0.0299(10) -0.0111(8) 0.0034(8) -0.0106(8)
C00H 0.0254(9) 0.0292(10) 0.0287(10) -0.0107(8) 0.0030(8) -0.0080(7)
C00I 0.0285(9) 0.0298(10) 0.0254(9) -0.0085(8) 0.0002(8) -0.0086(8)
C00J 0.0244(9) 0.0287(9) 0.0275(9) -0.0078(8) 0.0018(7) -0.0064(7)
C00K 0.0324(10) 0.0322(10) 0.0265(9) -0.0100(8) 0.0008(8) -0.0064(8)
C00L 0.0290(10) 0.0373(11) 0.0315(10) -0.0138(8) 0.0051(8) -0.0089(8)
C00M 0.0307(10) 0.0412(11) 0.0269(10) -0.0104(8) 0.0024(8) -0.0149(8)
C00N 0.0345(10) 0.0422(11) 0.0279(10) -0.0126(8) 0.0024(8) -0.0178(9)
C00O 0.0322(10) 0.0431(11) 0.0349(11) -0.0186(9) -0.0026(9) -0.0046(9)
C00P 0.0307(10) 0.0473(12) 0.0294(10) -0.0129(9) 0.0012(8) -0.0142(9)
C00Q 0.0385(11) 0.0484(12) 0.0316(11) -0.0162(9) 0.0082(9) -0.0144(9)
C00R 0.0389(11) 0.0307(10) 0.0365(11) -0.0122(8) 0.0069(9) -0.0120(8)
C00S 0.0345(11) 0.0494(12) 0.0294(10) -0.0159(9) 0.0015(8) -0.0077(9)
C00T 0.0464(12) 0.0353(11) 0.0413(12) -0.0123(9) 0.0095(10) -0.0192(9)
C00U 0.0306(10) 0.0343(11) 0.0375(11) -0.0059(9) 0.0053(9) -0.0095(8)
C00V 0.0303(10) 0.0479(12) 0.0343(11) -0.0140(9) 0.0063(9) -0.0139(9)
C00W 0.0292(11) 0.0664(15) 0.0318(11) -0.0135(10) 0.0001(9) -0.0161(10)
C00X 0.0247(10) 0.0645(15) 0.0318(11) -0.0001(10) 0.0003(9) -0.0056(10)
C00Y 0.0453(12) 0.0280(10) 0.0462(12) -0.0124(9) -0.0019(10) -0.0020(9)
C00Z 0.0448(12) 0.0527(13) 0.0402(12) -0.0138(10) 0.0131(10) -0.0297(10)
C010 0.0463(12) 0.0667(15) 0.0275(10) -0.0170(10) 0.0066(9) -0.0266(11)
C011 0.0452(12) 0.0466(12) 0.0299(11) -0.0040(9) 0.0022(9) -0.0161(10)
C012 0.0353(11) 0.0387(12) 0.0431(12) 0.0020(10) 0.0052(10) -0.0008(9)
C013 0.0533(13) 0.0372(11) 0.0327(11) -0.0066(9) 0.0019(10) -0.0100(10)
C014 0.0559(14) 0.0364(12) 0.0492(13) -0.0138(10) 0.0118(11) -0.0241(10)
C015 0.0366(11) 0.0642(14) 0.0366(11) -0.0150(10) -0.0022(9) -0.0237(10)
C016 0.0464(12) 0.0570(14) 0.0323(11) -0.0061(10) -0.0092(10) -0.0222(10)
C017 0.0556(14) 0.0616(14) 0.0392(12) -0.0274(11) 0.0079(10) -0.0282(11)
C018 0.0490(13) 0.0696(15) 0.0470(13) -0.0373(12) 0.0144(11) -0.0226(11)
C019 0.0305(11) 0.0804(17) 0.0440(13) -0.0244(12) 0.0096(10) -0.0100(11)
C01A 0.0572(14) 0.0478(13) 0.0516(14) -0.0089(11) 0.0272(12) -0.0129(11)

loop_
_atom_type_symbol
_atom_type_description
_atom_type_scat_dispersion_real
_atom_type_scat_dispersion_imag
_atom_type_scat_source
C C 0.0033 0.0016 'International Tables Vol C Tables 4.2.6.8 and 6.1.1.4'
H H 0.0000 0.0000 'International Tables Vol C Tables 4.2.6.8 and 6.1.1.4'
O O 0.0106 0.0060 'International Tables Vol C Tables 4.2.6.8 and 6.1.1.4'

loop_
_geom_angle_atom_site_label_1
_geom_angle_atom_site_label_2
_geom_angle_atom_site_label_3
_geom_angle
_geom_angle_site_symmetry_1
_geom_angle_site_symmetry_3
_geom_angle_publ_flag
C005 O001 C00T 112.77(13) . . ?
C00B O002 C00Y 111.58(14) . . ?
C004 C003 C009 118.18(16) . . ?
C004 C003 C00C 120.44(15) . . ?
C009 C003 C00C 121.37(15) . . ?
C003 C004 H004 118.4 . . ?
C003 C004 C00H 123.11(16) . . ?
C00H C004 H004 118.4 . . ?
O001 C005 C00H 120.24(15) . . ?
O001 C005 C00J 117.23(15) . . ?
C00H C005 C00J 122.51(16) . . ?
C008 C006 C00A 120.19(15) . . ?
C00I C006 C008 118.11(16) . . ?
C00I C006 C00A 121.69(16) . . ?
C00G C007 C00A 122.42(16) . . ?
C00G C007 C00R 117.60(16) . . ?
C00R C007 C00A 119.91(16) . . ?
C006 C008 H008 118.9 . . ?
C00D C008 C006 122.26(16) . . ?
C00D C008 H008 118.9 . . ?
C003 C009 H009 118.8 . . ?
C00J C009 C003 122.31(16) . . ?
C00J C009 H009 118.8 . . ?
C007 C00A C006 114.48(15) . . ?
C00C C00A C006 121.51(15) . . ?
C00C C00A C007 124.00(15) . . ?
O002 C00B C00D 117.39(15) . . ?
O002 C00B C00E 120.09(15) . . ?
C00E C00B C00D 122.51(15) . . ?
C00A C00C C003 122.09(15) . . ?
C00A C00C C00F 122.38(15) . . ?
C00F C00C C003 115.44(14) . . ?
C008 C00D C00B 116.99(16) . . ?
C008 C00D C00K 120.53(16) . . ?
C00B C00D C00K 122.44(15) . . ?
C00B C00E C00L 126.79(16) . . ?
C00I C00E C00B 116.14(16) . . ?
C00I C00E C00L 117.04(16) . . ?
C00P C00F C00C 121.36(16) . . ?
C00U C00F C00C 120.20(16) . . ?
C00U C00F C00P 118.42(17) . . ?
C007 C00G H00G 119.4 . . ?
C00V C00G C007 121.24(18) . . ?
C00V C00G H00G 119.4 . . ?
C004 C00H C005 116.44(16) . . ?
C004 C00H C00N 116.30(16) . . ?
C005 C00H C00N 127.24(16) . . ?
C006 C00I C00E 122.99(17) . . ?
C006 C00I H00I 118.5 . . ?
C00E C00I H00I 118.5 . . ?
C005 C00J C00M 122.22(15) . . ?
C009 C00J C005 116.96(16) . . ?
C009 C00J C00M 120.64(16) . . ?
C00O C00K C00D 109.51(15) . . ?
C00S C00K C00D 111.05(15) . . ?
C00S C00K C00O 107.25(15) . . ?
C00S C00K C013 107.01(16) . . ?
C013 C00K C00D 112.10(15) . . ?
C013 C00K C00O 109.78(16) . . ?
C018 C00L C00E 110.11(15) . . ?
C018 C00L C01A 108.70(18) . . ?
C019 C00L C00E 116.10(16) . . ?
C019 C00L C018 108.32(17) . . ?
C019 C00L C01A 105.48(17) . . ?
C01A C00L C00E 107.84(15) . . ?
C00Q C00M C00J 108.61(15) . . ?
C00Q C00M C011 108.51(16) . . ?
C010 C00M C00J 111.26(15) . . ?
C010 C00M C00Q 107.50(16) . . ?
C010 C00M C011 107.06(16) . . ?
C011 C00M C00J 113.70(16) . . ?
C015 C00N C00H 115.44(15) . . ?
C015 C00N C016 105.49(16) . . ?
C015 C00N C017 109.25(16) . . ?
C016 C00N C00H 108.36(15) . . ?
C017 C00N C00H 109.95(16) . . ?
C017 C00N C016 108.03(17) . . ?
C00K C00O H00A 109.5 . . ?
C00K C00O H00B 109.5 . . ?
C00K C00O H00C 109.5 . . ?
H00A C00O H00B 109.5 . . ?
H00A C00O H00C 109.5 . . ?
H00B C00O H00C 109.5 . . ?
C00F C00P H00P 119.7 . . ?
C00W C00P C00F 120.53(19) . . ?
C00W C00P H00P 119.7 . . ?
C00M C00Q H00D 109.5 . . ?
C00M C00Q H00E 109.5 . . ?
C00M C00Q H00F 109.5 . . ?
H00D C00Q H00E 109.5 . . ?
H00D C00Q H00F 109.5 . . ?
H00E C00Q H00F 109.5 . . ?
C007 C00R H00R 119.6 . . ?
C014 C00R C007 120.72(18) . . ?
C014 C00R H00R 119.6 . . ?
C00K C00S H00H 109.5 . . ?
C00K C00S H00J 109.5 . . ?
C00K C00S H00K 109.5 . . ?
H00H C00S H00J 109.5 . . ?
H00H C00S H00K 109.5 . . ?
H00J C00S H00K 109.5 . . ?
O001 C00T H00L 109.5 . . ?
O001 C00T H00M 109.5 . . ?
O001 C00T H00N 109.5 . . ?
H00L C00T H00M 109.5 . . ?
H00L C00T H00N 109.5 . . ?
H00M C00T H00N 109.5 . . ?
C00F C00U H00U 119.7 . . ?
C00F C00U C012 120.68(19) . . ?
C012 C00U H00U 119.7 . . ?
C00G C00V H00V 119.9 . . ?
C00Z C00V C00G 120.23(18) . . ?
C00Z C00V H00V 119.9 . . ?
C00P C00W H00W 119.8 . . ?
C00X C00W C00P 120.4(2) . . ?
C00X C00W H00W 119.8 . . ?
C00W C00X H00X 120.1 . . ?
C012 C00X C00W 119.79(19) . . ?
C012 C00X H00X 120.1 . . ?
O002 C00Y H00O 109.5 . . ?
O002 C00Y H00Q 109.5 . . ?
O002 C00Y H00S 109.5 . . ?
H00O C00Y H00Q 109.5 . . ?
H00O C00Y H00S 109.5 . . ?
H00Q C00Y H00S 109.5 . . ?
C00V C00Z H00Z 120.3 . . ?
C00V C00Z C014 119.49(18) . . ?
C014 C00Z H00Z 120.3 . . ?
C00M C010 H01A 109.5 . . ?
C00M C010 H01B 109.5 . . ?
C00M C010 H01C 109.5 . . ?
H01A C010 H01B 109.5 . . ?
H01A C010 H01C 109.5 . . ?
H01B C010 H01C 109.5 . . ?
C00M C011 H01D 109.5 . . ?
C00M C011 H01E 109.5 . . ?
C00M C011 H01F 109.5 . . ?
H01D C011 H01E 109.5 . . ?
H01D C011 H01F 109.5 . . ?
H01E C011 H01F 109.5 . . ?
C00U C012 H012 120.0 . . ?
C00X C012 C00U 120.1(2) . . ?
C00X C012 H012 120.0 . . ?
C00K C013 H01G 109.5 . . ?
C00K C013 H01H 109.5 . . ?
C00K C013 H01I 109.5 . . ?
H01G C013 H01H 109.5 . . ?
H01G C013 H01I 109.5 . . ?
H01H C013 H01I 109.5 . . ?
C00R C014 H014 119.7 . . ?
C00Z C014 C00R 120.70(19) . . ?
C00Z C014 H014 119.7 . . ?
C00N C015 H01J 109.5 . . ?
C00N C015 H01K 109.5 . . ?
C00N C015 H01L 109.5 . . ?
H01J C015 H01K 109.5 . . ?
H01J C015 H01L 109.5 . . ?
H01K C015 H01L 109.5 . . ?
C00N C016 H01M 109.5 . . ?
C00N C016 H01N 109.5 . . ?
C00N C016 H01O 109.5 . . ?
H01M C016 H01N 109.5 . . ?
H01M C016 H01O 109.5 . . ?
H01N C016 H01O 109.5 . . ?
C00N C017 H01P 109.5 . . ?
C00N C017 H01Q 109.5 . . ?
C00N C017 H01R 109.5 . . ?
H01P C017 H01Q 109.5 . . ?
H01P C017 H01R 109.5 . . ?
H01Q C017 H01R 109.5 . . ?
C00L C018 H01S 109.5 . . ?
C00L C018 H01T 109.5 . . ?
C00L C018 H01U 109.5 . . ?
H01S C018 H01T 109.5 . . ?
H01S C018 H01U 109.5 . . ?
H01T C018 H01U 109.5 . . ?
C00L C019 H01V 109.5 . . ?
C00L C019 H01W 109.5 . . ?
C00L C019 H01X 109.5 . . ?
H01V C019 H01W 109.5 . . ?
H01V C019 H01X 109.5 . . ?
H01W C019 H01X 109.5 . . ?
C00L C01A H01Y 109.5 . . ?
C00L C01A H 109.5 . . ?
C00L C01A HA 109.5 . . ?
H01Y C01A H 109.5 . . ?
H01Y C01A HA 109.5 . . ?
H C01A HA 109.5 . . ?

loop_
_geom_bond_atom_site_label_1
_geom_bond_atom_site_label_2
_geom_bond_distance
_geom_bond_site_symmetry_2
_geom_bond_publ_flag
O001 C005 1.390(2) . ?
O001 C00T 1.431(2) . ?
O002 C00B 1.395(2) . ?
O002 C00Y 1.435(2) . ?
C003 C004 1.384(2) . ?
C003 C009 1.396(2) . ?
C003 C00C 1.492(2) . ?
C004 H004 0.9300 . ?
C004 C00H 1.394(2) . ?
C005 C00H 1.405(2) . ?
C005 C00J 1.416(2) . ?
C006 C008 1.397(2) . ?
C006 C00A 1.495(2) . ?
C006 C00I 1.381(2) . ?
C007 C00A 1.491(2) . ?
C007 C00G 1.392(3) . ?
C007 C00R 1.397(3) . ?
C008 H008 0.9300 . ?
C008 C00D 1.389(2) . ?
C009 H009 0.9300 . ?
C009 C00J 1.388(2) . ?
C00A C00C 1.361(2) . ?
C00B C00D 1.408(2) . ?
C00B C00E 1.406(2) . ?
C00C C00F 1.489(2) . ?
C00D C00K 1.545(2) . ?
C00E C00I 1.400(2) . ?
C00E C00L 1.542(2) . ?
C00F C00P 1.396(3) . ?
C00F C00U 1.388(3) . ?
C00G H00G 0.9300 . ?
C00G C00V 1.385(3) . ?
C00H C00N 1.553(2) . ?
C00I H00I 0.9300 . ?
C00J C00M 1.548(2) . ?
C00K C00O 1.537(3) . ?
C00K C00S 1.532(3) . ?
C00K C013 1.534(3) . ?
C00L C018 1.532(3) . ?
C00L C019 1.531(3) . ?
C00L C01A 1.538(3) . ?
C00M C00Q 1.532(3) . ?
C00M C010 1.528(3) . ?
C00M C011 1.540(3) . ?
C00N C015 1.534(3) . ?
C00N C016 1.542(3) . ?
C00N C017 1.538(3) . ?
C00O H00A 0.9600 . ?
C00O H00B 0.9600 . ?
C00O H00C 0.9600 . ?
C00P H00P 0.9300 . ?
C00P C00W 1.380(3) . ?
C00Q H00D 0.9600 . ?
C00Q H00E 0.9600 . ?
C00Q H00F 0.9600 . ?
C00R H00R 0.9300 . ?
C00R C014 1.382(3) . ?
C00S H00H 0.9600 . ?
C00S H00J 0.9600 . ?
C00S H00K 0.9600 . ?
C00T H00L 0.9600 . ?
C00T H00M 0.9600 . ?
C00T H00N 0.9600 . ?
C00U H00U 0.9300 . ?
C00U C012 1.389(3) . ?
C00V H00V 0.9300 . ?
C00V C00Z 1.373(3) . ?
C00W H00W 0.9300 . ?
C00W C00X 1.379(3) . ?
C00X H00X 0.9300 . ?
C00X C012 1.377(3) . ?
C00Y H00O 0.9600 . ?
C00Y H00Q 0.9600 . ?
C00Y H00S 0.9600 . ?
C00Z H00Z 0.9300 . ?
C00Z C014 1.377(3) . ?
C010 H01A 0.9600 . ?
C010 H01B 0.9600 . ?
C010 H01C 0.9600 . ?
C011 H01D 0.9600 . ?
C011 H01E 0.9600 . ?
C011 H01F 0.9600 . ?
C012 H012 0.9300 . ?
C013 H01G 0.9600 . ?
C013 H01H 0.9600 . ?
C013 H01I 0.9600 . ?
C014 H014 0.9300 . ?
C015 H01J 0.9600 . ?
C015 H01K 0.9600 . ?
C015 H01L 0.9600 . ?
C016 H01M 0.9600 . ?
C016 H01N 0.9600 . ?
C016 H01O 0.9600 . ?
C017 H01P 0.9600 . ?
C017 H01Q 0.9600 . ?
C017 H01R 0.9600 . ?
C018 H01S 0.9600 . ?
C018 H01T 0.9600 . ?
C018 H01U 0.9600 . ?
C019 H01V 0.9600 . ?
C019 H01W 0.9600 . ?
C019 H01X 0.9600 . ?
C01A H01Y 0.9600 . ?
C01A H 0.9600 . ?
C01A HA 0.9600 . ?
